data_4065291
loop_
_publ_author_name
'Dyson, Gavin'
'Zech, Alexander'
'Rawe, Benjamin W.'
'Haddow, Mairi F.'
'Hamilton, Alexander'
'Owen, Gareth R.'

_publ_section_title
;
 Scorpionate Ligands Based on 2-Mercaptopyridine: A Ligand with a Greater
 Propensity To Sting?
;
_journal_issue 21
_journal_name_full Organometallics
_journal_page_first 5844
_journal_paper_doi 10.1021/om200694r
_journal_volume 30
_journal_year 2011
_chemical_formula_moiety 'C18 H21 B Cl Ir N2 S2, C H Cl3 '
_chemical_formula_sum 'C19 H22 B Cl4 Ir N2 S2'
_chemical_formula_weight 687.32
_chemical_name_systematic
; 
 ? 
;
_space_group_IT_number 62
_symmetry_cell_setting orthorhombic
_symmetry_space_group_name_Hall '-P 2ac 2n'
_symmetry_space_group_name_H-M 'P n m a'
_atom_sites_solution_hydrogens geom
_atom_sites_solution_primary direct
_atom_sites_solution_secondary difmap
_audit_creation_method SHELXL-97
_cell_angle_alpha 90.00
_cell_angle_beta 90.00
_cell_angle_gamma 90.00
_cell_formula_units_Z 4
_cell_length_a 14.7115(13)
_cell_length_b 12.3400(11)
_cell_length_c 12.0643(10)
_cell_measurement_reflns_used 4238
_cell_measurement_temperature 100(2)
_cell_measurement_theta_max 29.11
_cell_measurement_theta_min 2.74
_cell_volume 2190.2(3)
_computing_cell_refinement 'Apex II (Bruker-AXS, 2007)'
_computing_data_collection 'Apex II (Bruker-AXS, 2007)'
_computing_data_reduction
; 
 SAINT v7.34A (Bruker-AXS, 2007) & XPREP v2005/4 (Bruker-AXS, 2005) 
;
_computing_molecular_graphics 'Bruker SHELXTL'
_computing_publication_material 'Bruker SHELXTL'
_computing_structure_refinement 'SHELXL-97 (Sheldrick, 1997)'
_computing_structure_solution 'SHELXS-97 (Sheldrick, 1990)'
_diffrn_ambient_temperature 100(2)
_diffrn_measured_fraction_theta_full 0.999
_diffrn_measured_fraction_theta_max 0.999
_diffrn_measurement_device_type 'Bruker Apex II kappa with CCD area detector'
_diffrn_measurement_method 'phi and omega scans'
_diffrn_radiation_monochromator graphite
_diffrn_radiation_source 'fine-focus sealed tube'
_diffrn_radiation_type MoK\a
_diffrn_radiation_wavelength 0.71073
_diffrn_reflns_av_R_equivalents 0.0921
_diffrn_reflns_av_sigmaI/netI 0.0681
_diffrn_reflns_limit_h_max 21
_diffrn_reflns_limit_h_min -20
_diffrn_reflns_limit_k_max 17
_diffrn_reflns_limit_k_min -17
_diffrn_reflns_limit_l_max 17
_diffrn_reflns_limit_l_min -10
_diffrn_reflns_number 19701
_diffrn_reflns_theta_full 30.59
_diffrn_reflns_theta_max 30.59
_diffrn_reflns_theta_min 2.36
_exptl_absorpt_coefficient_mu 6.786
_exptl_absorpt_correction_T_max 0.543
_exptl_absorpt_correction_T_min 0.244
_exptl_absorpt_correction_type multi-scan
_exptl_absorpt_process_details 'SADABS, Bruker 2007'
_exptl_crystal_colour orange
_exptl_crystal_density_diffrn 2.084
_exptl_crystal_density_method 'not measured'
_exptl_crystal_description block
_exptl_crystal_F_000 1328
_exptl_crystal_size_max 0.25
_exptl_crystal_size_mid 0.18
_exptl_crystal_size_min 0.09
_refine_diff_density_max 3.081
_refine_diff_density_min -5.011
_refine_diff_density_rms 0.327
_refine_ls_extinction_method none
_refine_ls_goodness_of_fit_ref 1.085
_refine_ls_hydrogen_treatment mixed
_refine_ls_matrix_type full
_refine_ls_number_parameters 159
_refine_ls_number_reflns 3516
_refine_ls_number_restraints 23
_refine_ls_restrained_S_all 1.081
_refine_ls_R_factor_all 0.0899
_refine_ls_R_factor_gt 0.0632
_refine_ls_shift/su_max 0.001
_refine_ls_shift/su_mean 0.000
_refine_ls_structure_factor_coef Fsqd
_refine_ls_weighting_details 'calc w=1/[\s^2^(Fo^2^)+(0.0278P)^2^+65.2087P] where P=(Fo^2^+2Fc^2^)/3'
_refine_ls_weighting_scheme calc
_refine_ls_wR_factor_gt 0.1329
_refine_ls_wR_factor_ref 0.1425
_reflns_number_gt 2580
_reflns_number_total 3516
_reflns_threshold_expression >2sigma(I)
_cod_data_source_file om200694r_si_002.cif
_cod_data_source_block Complex_6
_cod_original_sg_symbol_H-M Pnma
_cod_database_code 4065291

loop_
_symmetry_equiv_pos_as_xyz
'x, y, z'
'-x+1/2, -y, z+1/2'
'x+1/2, -y+1/2, -z+1/2'
'-x, y+1/2, -z'
'-x, -y, -z'
'x-1/2, y, -z-1/2'
'-x-1/2, y-1/2, z-1/2'
'x, -y-1/2, z'

loop_
_atom_site_label
_atom_site_type_symbol
_atom_site_fract_x
_atom_site_fract_y
_atom_site_fract_z
_atom_site_U_iso_or_equiv
_atom_site_adp_type
_atom_site_occupancy
_atom_site_symmetry_multiplicity
_atom_site_calc_flag
_atom_site_refinement_flags
_atom_site_disorder_group
Ir1 Ir 0.15704(3) 0.2500 0.53456(4) 0.01554(13) Uani 1 2 d S .
N1 N 0.0333(5) 0.1450(7) 0.7155(6) 0.0189(16) Uani 1 1 d . .
S1 S 0.20551(16) 0.1152(3) 0.6585(2) 0.0354(7) Uani 1 1 d . .
Cl1 Cl 0.32740(19) 0.2500 0.4909(3) 0.0248(7) Uani 1 2 d S .
B1 B 0.0340(10) 0.2500 0.6379(12) 0.020(3) Uani 1 2 d S .
H1 H -0.040(10) 0.2500 0.587(13) 0.024 Uiso 1 2 d S .
C1 C 0.1094(6) 0.0853(8) 0.7335(8) 0.0216(19) Uani 1 1 d . .
C2 C 0.1068(7) 0.0010(9) 0.8094(9) 0.030(2) Uani 1 1 d . .
H2 H 0.1609 -0.0383 0.8242 0.036 Uiso 1 1 calc R .
C3 C 0.0298(6) -0.0268(8) 0.8628(8) 0.0233(19) Uani 1 1 d . .
H3 H 0.0292 -0.0857 0.9134 0.028 Uiso 1 1 calc R .
C4 C -0.0499(6) 0.0332(8) 0.8421(8) 0.0220(19) Uani 1 1 d . .
H4 H -0.1054 0.0152 0.8779 0.026 Uiso 1 1 calc R .
C5 C -0.0454(6) 0.1169(8) 0.7702(8) 0.0204(18) Uani 1 1 d . .
H5 H -0.0988 0.1581 0.7568 0.025 Uiso 1 1 calc R .
C6 C 0.1741(8) 0.1878(9) 0.2869(8) 0.032(2) Uani 1 1 d . .
H6A H 0.1286 0.1623 0.2324 0.039 Uiso 1 1 calc R .
H6B H 0.2345 0.1623 0.2616 0.039 Uiso 1 1 calc R .
C7 C 0.1537(7) 0.1366(8) 0.3969(7) 0.0244(19) Uani 1 1 d . .
H7 H 0.1807 0.0635 0.4106 0.029 Uiso 1 1 calc R .
C8 C 0.0628(17) 0.1530(19) 0.434(2) 0.018(4) Uani 0.50 1 d PU -1
H8 H 0.0379 0.0891 0.4755 0.022 Uiso 0.50 1 calc PR -1
C9 C -0.0114(12) 0.2195(16) 0.3750(16) 0.023(4) Uani 0.50 1 d PU -1
H9A H -0.0023 0.2141 0.2939 0.028 Uiso 0.50 1 calc PR -1
H9B H -0.0717 0.1882 0.3926 0.028 Uiso 0.50 1 calc PR -1
C10 C -0.0104(13) 0.3392(17) 0.4091(15) 0.020(3) Uani 0.50 1 d PU -1
H10A H -0.0253 0.3833 0.3430 0.024 Uiso 0.50 1 calc PR -1
H10B H -0.0594 0.3509 0.4640 0.024 Uiso 0.50 1 calc PR -1
C11 C 0.0768(17) 0.3811(18) 0.457(2) 0.020(4) Uani 0.50 1 d PU -1
H11 H 0.0733 0.4511 0.4988 0.024 Uiso 0.50 1 calc PR -1
C12 C 0.2006(7) 0.2500 0.9433(11) 0.023(3) Uani 1 2 d S .
H12 H 0.2072 0.2500 0.8608 0.027 Uiso 1 2 calc SR .
Cl2 Cl 0.0845(2) 0.2500 0.9778(3) 0.0237(6) Uani 1 2 d S .
Cl3 Cl 0.25411(17) 0.1324(2) 0.9987(2) 0.0320(6) Uani 1 1 d . .

loop_
_atom_site_aniso_label
_atom_site_aniso_U_11
_atom_site_aniso_U_22
_atom_site_aniso_U_33
_atom_site_aniso_U_23
_atom_site_aniso_U_13
_atom_site_aniso_U_12
Ir1 0.00944(19) 0.0247(2) 0.01250(19) 0.000 0.00105(18) 0.000
N1 0.009(3) 0.032(5) 0.015(3) 0.002(3) 0.001(3) 0.000(3)
S1 0.0129(10) 0.0530(19) 0.0404(15) 0.0247(14) 0.0108(10) 0.0118(11)
Cl1 0.0111(13) 0.042(2) 0.0212(14) 0.000 0.0032(10) 0.000
B1 0.019(7) 0.021(7) 0.019(6) 0.000 0.005(5) 0.000
C1 0.012(4) 0.029(5) 0.023(4) 0.006(4) 0.003(3) 0.003(3)
C2 0.020(5) 0.037(6) 0.033(5) 0.008(5) 0.001(4) 0.007(4)
C3 0.024(4) 0.024(5) 0.022(4) 0.006(4) 0.005(4) 0.001(4)
C4 0.017(4) 0.027(5) 0.022(4) 0.001(4) 0.006(3) -0.002(4)
C5 0.014(4) 0.023(5) 0.024(4) 0.002(4) 0.000(3) 0.002(3)
C6 0.039(6) 0.042(6) 0.016(4) -0.004(4) 0.002(4) 0.010(5)
C7 0.030(5) 0.023(5) 0.021(4) -0.004(4) 0.009(4) -0.002(4)
C8 0.034(11) 0.008(9) 0.012(9) -0.003(8) 0.003(7) 0.000(7)
C9 0.021(8) 0.028(9) 0.021(8) -0.001(7) -0.003(6) -0.003(6)
C10 0.023(8) 0.024(8) 0.013(8) 0.003(7) -0.008(6) 0.011(7)
C11 0.029(10) 0.008(10) 0.022(11) -0.002(9) 0.000(8) 0.006(7)
C12 0.004(5) 0.044(9) 0.021(6) 0.000 -0.004(4) 0.000
Cl2 0.0168(13) 0.0326(17) 0.0216(15) 0.000 -0.0005(12) 0.000
Cl3 0.0253(11) 0.0395(15) 0.0310(12) -0.0016(11) -0.0052(9) 0.0093(11)

loop_
_atom_type_symbol
_atom_type_description
_atom_type_scat_dispersion_real
_atom_type_scat_dispersion_imag
_atom_type_scat_source
C C 0.0033 0.0016 'International Tables Vol C Tables 4.2.6.8 and 6.1.1.4'
H H 0.0000 0.0000 'International Tables Vol C Tables 4.2.6.8 and 6.1.1.4'
B B 0.0013 0.0007 'International Tables Vol C Tables 4.2.6.8 and 6.1.1.4'
Cl Cl 0.1484 0.1585 'International Tables Vol C Tables 4.2.6.8 and 6.1.1.4'
Ir Ir -1.4442 7.9887 'International Tables Vol C Tables 4.2.6.8 and 6.1.1.4'
N N 0.0061 0.0033 'International Tables Vol C Tables 4.2.6.8 and 6.1.1.4'
S S 0.1246 0.1234 'International Tables Vol C Tables 4.2.6.8 and 6.1.1.4'

loop_
_geom_angle_atom_site_label_1
_geom_angle_atom_site_label_2
_geom_angle_atom_site_label_3
_geom_angle
_geom_angle_site_symmetry_1
_geom_angle_site_symmetry_3
C7 Ir1 C7 80.2(5) . 8_565
C7 Ir1 C8 38.1(7) . .
C7 Ir1 C8 85.2(7) 8_565 .
C7 Ir1 C8 85.2(7) . 8_565
C7 Ir1 C8 38.1(7) 8_565 8_565
C8 Ir1 C8 66.2(12) . 8_565
C7 Ir1 B1 114.5(4) . .
C7 Ir1 B1 114.5(4) 8_565 .
C8 Ir1 B1 78.0(7) . .
C8 Ir1 B1 78.0(7) 8_565 .
C7 Ir1 C11 36.3(7) . 8_565
C7 Ir1 C11 97.9(7) 8_565 8_565
C8 Ir1 C11 14.2(6) . 8_565
C8 Ir1 C11 80.2(11) 8_565 8_565
B1 Ir1 C11 78.4(7) . 8_565
C7 Ir1 C11 97.9(7) . .
C7 Ir1 C11 36.3(7) 8_565 .
C8 Ir1 C11 80.2(11) . .
C8 Ir1 C11 14.2(6) 8_565 .
B1 Ir1 C11 78.4(7) . .
C11 Ir1 C11 94.2(12) 8_565 .
C7 Ir1 S1 161.8(3) . 8_565
C7 Ir1 S1 92.1(3) 8_565 8_565
C8 Ir1 S1 158.3(6) . 8_565
C8 Ir1 S1 99.0(6) 8_565 8_565
B1 Ir1 S1 83.6(3) . 8_565
C11 Ir1 S1 161.8(7) 8_565 8_565
C11 Ir1 S1 85.0(6) . 8_565
C7 Ir1 S1 92.1(3) . .
C7 Ir1 S1 161.8(3) 8_565 .
C8 Ir1 S1 99.0(6) . .
C8 Ir1 S1 158.3(6) 8_565 .
B1 Ir1 S1 83.6(3) . .
C11 Ir1 S1 85.0(6) 8_565 .
C11 Ir1 S1 161.8(7) . .
S1 Ir1 S1 90.25(18) 8_565 .
C7 Ir1 Cl1 82.2(3) . .
C7 Ir1 Cl1 82.2(3) 8_565 .
C8 Ir1 Cl1 120.3(6) . .
C8 Ir1 Cl1 120.3(6) 8_565 .
B1 Ir1 Cl1 157.3(4) . .
C11 Ir1 Cl1 115.9(7) 8_565 .
C11 Ir1 Cl1 115.9(7) . .
S1 Ir1 Cl1 80.43(8) 8_565 .
S1 Ir1 Cl1 80.43(8) . .
C1 N1 C5 118.7(8) . .
C1 N1 B1 121.9(8) . .
C5 N1 B1 119.4(8) . .
C1 S1 Ir1 103.7(3) . .
N1 B1 N1 108.3(10) 8_565 .
N1 B1 Ir1 109.7(6) 8_565 .
N1 B1 Ir1 109.7(6) . .
N1 B1 H1 106(4) 8_565 .
N1 B1 H1 106(4) . .
Ir1 B1 H1 116(7) . .
N1 C1 C2 119.4(8) . .
N1 C1 S1 118.5(7) . .
C2 C1 S1 122.1(7) . .
C3 C2 C1 122.0(9) . .
C3 C2 H2 119.0 . .
C1 C2 H2 119.0 . .
C2 C3 C4 118.8(9) . .
C2 C3 H3 120.6 . .
C4 C3 H3 120.6 . .
C5 C4 C3 118.4(8) . .
C5 C4 H4 120.8 . .
C3 C4 H4 120.8 . .
C4 C5 N1 122.8(9) . .
C4 C5 H5 118.6 . .
N1 C5 H5 118.6 . .
C7 C6 C6 114.9(6) . 8_565
C7 C6 H6A 108.5 . .
C6 C6 H6A 108.5 8_565 .
C7 C6 H6B 108.5 . .
C6 C6 H6B 108.5 8_565 .
H6A C6 H6B 107.5 . .
C8 C7 C6 114.2(13) . .
C8 C7 Ir1 71.8(10) . .
C6 C7 Ir1 113.6(7) . .
C8 C7 H7 116.5 . .
C6 C7 H7 116.5 . .
Ir1 C7 H7 116.5 . .
C7 C8 C9 126.2(19) . .
C7 C8 Ir1 70.1(11) . .
C9 C8 Ir1 114.4(14) . .
C7 C8 H8 112.9 . .
C9 C8 H8 112.9 . .
Ir1 C8 H8 112.9 . .
C10 C9 C8 112.4(15) . .
C10 C9 H9A 109.1 . .
C8 C9 H9A 109.1 . .
C10 C9 H9B 109.1 . .
C8 C9 H9B 109.1 . .
H9A C9 H9B 107.9 . .
C11 C10 C9 116.4(16) . .
C11 C10 H10A 108.2 . .
C9 C10 H10A 108.2 . .
C11 C10 H10B 108.2 . .
C9 C10 H10B 108.2 . .
H10A C10 H10B 107.4 . .
C7 C11 C10 116.6(19) 8_565 .
C7 C11 Ir1 70.4(10) 8_565 .
C10 C11 Ir1 111.6(14) . .
C7 C11 H11 116.6 8_565 .
C10 C11 H11 116.6 . .
Ir1 C11 H11 116.6 . .
Cl2 C12 Cl3 109.9(5) . 8_565
Cl2 C12 Cl3 109.9(5) . .
Cl3 C12 Cl3 109.1(6) 8_565 .
Cl2 C12 H12 109.3 . .
Cl3 C12 H12 109.3 8_565 .
Cl3 C12 H12 109.3 . .

loop_
_geom_bond_atom_site_label_1
_geom_bond_atom_site_label_2
_geom_bond_distance
_geom_bond_site_symmetry_2
Ir1 C7 2.172(9) .
Ir1 C7 2.172(9) 8_565
Ir1 C8 2.19(2) .
Ir1 C8 2.19(2) 8_565
Ir1 B1 2.198(14) .
Ir1 C11 2.21(2) 8_565
Ir1 C11 2.21(2) .
Ir1 S1 2.347(3) 8_565
Ir1 S1 2.348(3) .
Ir1 Cl1 2.561(3) .
N1 C1 1.358(11) .
N1 C5 1.377(11) .
N1 B1 1.599(12) .
S1 C1 1.719(9) .
B1 N1 1.599(12) 8_565
B1 H1 1.25(15) .
C1 C2 1.385(14) .
C2 C3 1.348(13) .
C2 H2 0.9500 .
C3 C4 1.408(13) .
C3 H3 0.9500 .
C4 C5 1.350(13) .
C4 H4 0.9500 .
C5 H5 0.9500 .
C6 C7 1.500(13) .
C6 C6 1.53(2) 8_565
C6 H6A 0.9900 .
C6 H6B 0.9900 .
C7 C8 1.43(3) .
C7 H7 1.0000 .
C8 C9 1.54(3) .
C8 H8 1.0000 .
C9 C10 1.53(3) .
C9 H9A 0.9900 .
C9 H9B 0.9900 .
C10 C11 1.50(3) .
C10 H10A 0.9900 .
C10 H10B 0.9900 .
C11 C7 1.36(3) 8_565
C11 H11 1.0000 .
C12 Cl2 1.758(12) .
C12 Cl3 1.781(7) 8_565
C12 Cl3 1.782(7) .
C12 H12 1.0000 .

loop_
_geom_torsion_atom_site_label_1
_geom_torsion_atom_site_label_2
_geom_torsion_atom_site_label_3
_geom_torsion_atom_site_label_4
_geom_torsion
_geom_torsion_site_symmetry_1
_geom_torsion_site_symmetry_4
C7 Ir1 S1 C1 -104.1(5) . .
C7 Ir1 S1 C1 -168.5(10) 8_565 .
C8 Ir1 S1 C1 -66.4(8) . .
C8 Ir1 S1 C1 -21.7(18) 8_565 .
B1 Ir1 S1 C1 10.3(5) . .
C11 Ir1 S1 C1 -68.6(8) 8_565 .
C11 Ir1 S1 C1 19(2) . .
S1 Ir1 S1 C1 93.9(4) 8_565 .
Cl1 Ir1 S1 C1 174.1(4) . .
C1 N1 B1 N1 -103.3(10) . 8_565
C5 N1 B1 N1 73.4(12) . 8_565
C1 N1 B1 Ir1 16.4(12) . .
C5 N1 B1 Ir1 -166.8(7) . .
C7 Ir1 B1 N1 -165.6(7) . 8_565
C7 Ir1 B1 N1 -75.5(9) 8_565 8_565
C8 Ir1 B1 N1 -154.5(10) . 8_565
C8 Ir1 B1 N1 -86.6(9) 8_565 8_565
C11 Ir1 B1 N1 -168.9(10) 8_565 8_565
C11 Ir1 B1 N1 -72.2(9) . 8_565
S1 Ir1 B1 N1 14.0(7) 8_565 8_565
S1 Ir1 B1 N1 104.9(7) . 8_565
Cl1 Ir1 B1 N1 59.4(7) . 8_565
C7 Ir1 B1 N1 75.5(9) . .
C7 Ir1 B1 N1 165.6(7) 8_565 .
C8 Ir1 B1 N1 86.6(9) . .
C8 Ir1 B1 N1 154.5(10) 8_565 .
C11 Ir1 B1 N1 72.2(9) 8_565 .
C11 Ir1 B1 N1 168.9(10) . .
S1 Ir1 B1 N1 -104.9(7) 8_565 .
S1 Ir1 B1 N1 -14.0(7) . .
Cl1 Ir1 B1 N1 -59.4(7) . .
C5 N1 C1 C2 -2.6(14) . .
B1 N1 C1 C2 174.1(10) . .
C5 N1 C1 S1 175.9(7) . .
B1 N1 C1 S1 -7.3(13) . .
Ir1 S1 C1 N1 -4.9(9) . .
Ir1 S1 C1 C2 173.6(8) . .
N1 C1 C2 C3 2.9(17) . .
S1 C1 C2 C3 -175.6(9) . .
C1 C2 C3 C4 -1.2(17) . .
C2 C3 C4 C5 -0.6(15) . .
C3 C4 C5 N1 0.8(15) . .
C1 N1 C5 C4 0.8(14) . .
B1 N1 C5 C4 -176.0(9) . .
C6 C6 C7 C8 67.7(13) 8_565 .
C6 C6 C7 Ir1 -12.0(8) 8_565 .
C7 Ir1 C7 C8 -94.8(11) 8_565 .
C8 Ir1 C7 C8 -56.6(13) 8_565 .
B1 Ir1 C7 C8 17.8(11) . .
C11 Ir1 C7 C8 23.3(10) 8_565 .
C11 Ir1 C7 C8 -63.0(14) . .
S1 Ir1 C7 C8 -160.8(12) 8_565 .
S1 Ir1 C7 C8 101.8(11) . .
Cl1 Ir1 C7 C8 -178.1(11) . .
C7 Ir1 C7 C6 14.3(9) 8_565 .
C8 Ir1 C7 C6 109.0(13) . .
C8 Ir1 C7 C6 52.4(10) 8_565 .
B1 Ir1 C7 C6 126.9(7) . .
C11 Ir1 C7 C6 132.4(14) 8_565 .
C11 Ir1 C7 C6 46.1(10) . .
S1 Ir1 C7 C6 -51.8(14) 8_565 .
S1 Ir1 C7 C6 -149.1(7) . .
Cl1 Ir1 C7 C6 -69.1(7) . .
C6 C7 C8 C9 -2(3) . .
Ir1 C7 C8 C9 106(2) . .
C6 C7 C8 Ir1 -108.3(9) . .
C7 Ir1 C8 C7 80.2(10) 8_565 .
C8 Ir1 C8 C7 114.5(8) 8_565 .
B1 Ir1 C8 C7 -163.4(10) . .
C11 Ir1 C8 C7 -73(5) 8_565 .
C11 Ir1 C8 C7 116.4(13) . .
S1 Ir1 C8 C7 163.9(10) 8_565 .
S1 Ir1 C8 C7 -82.0(9) . .
Cl1 Ir1 C8 C7 2.1(12) . .
C7 Ir1 C8 C9 -122(2) . .
C7 Ir1 C8 C9 -41.5(15) 8_565 .
C8 Ir1 C8 C9 -7.2(19) 8_565 .
B1 Ir1 C8 C9 74.8(15) . .
C11 Ir1 C8 C9 165(6) 8_565 .
C11 Ir1 C8 C9 -5.3(13) . .
S1 Ir1 C8 C9 42(3) 8_565 .
S1 Ir1 C8 C9 156.3(14) . .
Cl1 Ir1 C8 C9 -119.6(14) . .
C7 C8 C9 C10 -89(2) . .
Ir1 C8 C9 C10 -7(2) . .
C8 C9 C10 C11 21(3) . .
C9 C10 C11 C7 53(3) . 8_565
C9 C10 C11 Ir1 -26(2) . .
C7 Ir1 C11 C7 -61.4(10) . 8_565
C8 Ir1 C11 C7 -95.3(12) . 8_565
C8 Ir1 C11 C7 -88(5) 8_565 8_565
B1 Ir1 C11 C7 -174.9(11) . 8_565
C11 Ir1 C11 C7 -97.7(11) 8_565 8_565
S1 Ir1 C11 C7 100.6(10) 8_565 8_565
S1 Ir1 C11 C7 175.8(12) . 8_565
Cl1 Ir1 C11 C7 23.8(12) . 8_565
C7 Ir1 C11 C10 50.3(16) . .
C7 Ir1 C11 C10 112(2) 8_565 .
C8 Ir1 C11 C10 16.4(13) . .
C8 Ir1 C11 C10 24(4) 8_565 .
B1 Ir1 C11 C10 -63.2(15) . .
C11 Ir1 C11 C10 14(2) 8_565 .
S1 Ir1 C11 C10 -147.7(16) 8_565 .
S1 Ir1 C11 C10 -72(3) . .
Cl1 Ir1 C11 C10 135.4(14) . .
